data_4342168
loop_
_publ_author_name
'Castro, Goretti'
'Bastida, Rufina'
'Mac\'ias, Alejandro'
'P\'erez-Lourido, Paulo'
'Platas-Iglesias, Carlos'
'Valencia, Laura'

_publ_section_title
;
 Lanthanide(III) Complexation with an Amide Derived Pyridinophane.
;
_journal_issue 4
_journal_name_full 'Inorganic chemistry'
_journal_page_first 1671
_journal_page_last 1683
_journal_paper_doi 10.1021/ic502653r
_journal_volume 54
_journal_year 2015
_chemical_formula_sum 'C27 H35 N12 O13 Pr'
_chemical_formula_weight 876.58
_chemical_name_systematic
;
 ?
;
_space_group_IT_number 15
_symmetry_cell_setting monoclinic
_symmetry_space_group_name_Hall '-C 2yc'
_symmetry_space_group_name_H-M 'C 1 2/c 1'
_atom_sites_solution_hydrogens geom
_atom_sites_solution_primary direct
_atom_sites_solution_secondary difmap
_audit_creation_method SHELXL-97
_cell_angle_alpha 90.00
_cell_angle_beta 93.247(2)
_cell_angle_gamma 90.00
_cell_formula_units_Z 8
_cell_length_a 19.5080(19)
_cell_length_b 16.7657(17)
_cell_length_c 21.153(2)
_cell_measurement_temperature 293(2)
_cell_volume 6907.3(12)
_computing_cell_refinement 'BRUKER Smart'
_computing_data_collection 'BRUKER Smart'
_computing_data_reduction 'BRUKER Shelxtl'
_computing_molecular_graphics 'ORTEP-3 for Windows (Farrugia, 1997)'
_computing_publication_material 'WinGX pulication routines (Farrugia, 1999)'
_computing_structure_refinement 'SHELXL-97 (Sheldrick, 1997)'
_computing_structure_solution 'SHELXS-97 (Sheldrick, 1997)'
_diffrn_ambient_temperature 293(2)
_diffrn_measured_fraction_theta_full 0.997
_diffrn_measured_fraction_theta_max 0.997
_diffrn_measurement_device_type 'BRUKER Smart CCD-1000'
_diffrn_measurement_method 'omega scans'
_diffrn_radiation_monochromator graphite
_diffrn_radiation_source 'fine-focus sealed tube'
_diffrn_radiation_type MoK\a
_diffrn_radiation_wavelength 0.71073
_diffrn_reflns_av_R_equivalents 0.0341
_diffrn_reflns_av_sigmaI/netI 0.0282
_diffrn_reflns_limit_h_max 23
_diffrn_reflns_limit_h_min -22
_diffrn_reflns_limit_k_max 19
_diffrn_reflns_limit_k_min -19
_diffrn_reflns_limit_l_max 25
_diffrn_reflns_limit_l_min -25
_diffrn_reflns_number 25990
_diffrn_reflns_theta_full 25.05
_diffrn_reflns_theta_max 25.05
_diffrn_reflns_theta_min 1.60
_exptl_absorpt_coefficient_mu 1.493
_exptl_absorpt_correction_T_max 0.7749
_exptl_absorpt_correction_T_min 0.5467
_exptl_absorpt_correction_type empirical
_exptl_absorpt_process_details sadabs
_exptl_crystal_colour green
_exptl_crystal_density_diffrn 1.686
_exptl_crystal_density_method 'not measured'
_exptl_crystal_description prism
_exptl_crystal_F_000 3552
_exptl_crystal_size_max 0.46
_exptl_crystal_size_mid 0.26
_exptl_crystal_size_min 0.18
_refine_diff_density_max 1.689
_refine_diff_density_min -0.705
_refine_diff_density_rms 0.093
_refine_ls_extinction_method none
_refine_ls_goodness_of_fit_ref 1.053
_refine_ls_hydrogen_treatment constr
_refine_ls_matrix_type full
_refine_ls_number_parameters 490
_refine_ls_number_reflns 6116
_refine_ls_number_restraints 0
_refine_ls_restrained_S_all 1.053
_refine_ls_R_factor_all 0.0560
_refine_ls_R_factor_gt 0.0400
_refine_ls_shift/su_max 0.002
_refine_ls_shift/su_mean 0.000
_refine_ls_structure_factor_coef Fsqd
_refine_ls_weighting_details 'calc w=1/[\s^2^(Fo^2^)+(0.0621P)^2^+20.8976P] where P=(Fo^2^+2Fc^2^)/3'
_refine_ls_weighting_scheme calc
_refine_ls_wR_factor_gt 0.1052
_refine_ls_wR_factor_ref 0.1196
_reflns_number_gt 4816
_reflns_number_total 6116
_reflns_threshold_expression >2sigma(I)
_cod_data_source_file ic502653r_si_002.cif
_cod_data_source_block Pr-TPPTAM
_cod_depositor_comments
;
The following automatic conversions were performed:

'_symmetry_cell_setting' value 'Monoclinic' changed to 'monoclinic'
according to
/usr/data/users/saulius/crontab/automatic-downloads/rss-feeds/ACS/lib/dictionaries/cif_core.dic
dictionary named 'cif_core.dic' version 2.4.2 from 2011-04-26.

Automatic conversion script
Id: cif_fix_values 3008 2015-01-20 13:52:24Z robertas 

 Adding full bibliography for 4342165--4342179.cif.
;
_cod_original_cell_volume 6907.4(12)
_cod_original_sg_symbol_H-M C2/c
_cod_database_code 4342168

loop_
_symmetry_equiv_pos_as_xyz
'x, y, z'
'-x, y, -z+1/2'
'x+1/2, y+1/2, z'
'-x+1/2, y+1/2, -z+1/2'
'-x, -y, -z'
'x, -y, z-1/2'
'-x+1/2, -y+1/2, -z'
'x+1/2, -y+1/2, z-1/2'

loop_
_atom_site_label
_atom_site_type_symbol
_atom_site_fract_x
_atom_site_fract_y
_atom_site_fract_z
_atom_site_U_iso_or_equiv
_atom_site_adp_type
_atom_site_occupancy
_atom_site_symmetry_multiplicity
_atom_site_calc_flag
_atom_site_refinement_flags
Pr1 Pr 0.753959(13) 0.105342(16) 0.625389(12) 0.04916(12) Uani 1 1 d .
C1 C 0.6730(3) 0.2855(3) 0.6672(3) 0.0631(13) Uani 1 1 d .
C2 C 0.6616(3) 0.3636(4) 0.6844(3) 0.0817(18) Uani 1 1 d .
H2 H 0.6175 0.3849 0.6808 0.098 Uiso 1 1 calc R
C3 C 0.7159(4) 0.4097(4) 0.7071(4) 0.091(2) Uani 1 1 d .
H3 H 0.7095 0.4629 0.7176 0.109 Uiso 1 1 calc R
C4 C 0.7799(4) 0.3756(4) 0.7138(3) 0.0836(19) Uani 1 1 d .
H4 H 0.8174 0.4053 0.7294 0.100 Uiso 1 1 calc R
C5 C 0.7880(3) 0.2969(4) 0.6974(3) 0.0663(14) Uani 1 1 d .
C6 C 0.8535(3) 0.2527(4) 0.7132(3) 0.0794(18) Uani 1 1 d .
H6A H 0.8911 0.2906 0.7165 0.095 Uiso 1 1 calc R
H6B H 0.8506 0.2273 0.7541 0.095 Uiso 1 1 calc R
C7 C 0.8921(3) 0.2316(4) 0.6086(3) 0.0705(15) Uani 1 1 d .
H7A H 0.9337 0.2614 0.6196 0.085 Uiso 1 1 calc R
H7B H 0.8573 0.2690 0.5928 0.085 Uiso 1 1 calc R
C8 C 0.9059(3) 0.1725(4) 0.5576(3) 0.0636(14) Uani 1 1 d .
C9 C 0.9590(3) 0.1803(4) 0.5181(4) 0.0839(19) Uani 1 1 d .
H9 H 0.9877 0.2246 0.5211 0.101 Uiso 1 1 calc R
C10 C 0.9693(4) 0.1222(5) 0.4743(4) 0.093(2) Uani 1 1 d .
H10 H 1.0042 0.1274 0.4464 0.111 Uiso 1 1 calc R
C11 C 0.9276(3) 0.0557(5) 0.4719(3) 0.0813(18) Uani 1 1 d .
H11 H 0.9336 0.0157 0.4423 0.098 Uiso 1 1 calc R
C12 C 0.8768(3) 0.0500(4) 0.5143(3) 0.0641(14) Uani 1 1 d .
C13 C 0.8381(3) -0.0260(4) 0.5225(3) 0.0782(17) Uani 1 1 d .
H13A H 0.8404 -0.0580 0.4844 0.094 Uiso 1 1 calc R
H13B H 0.8599 -0.0560 0.5574 0.094 Uiso 1 1 calc R
C14 C 0.7294(3) 0.0150(6) 0.4762(3) 0.100(2) Uani 1 1 d .
H14A H 0.7264 -0.0291 0.4465 0.120 Uiso 1 1 calc R
H14B H 0.7562 0.0568 0.4577 0.120 Uiso 1 1 calc R
C15 C 0.6579(3) 0.0461(4) 0.4857(3) 0.0729(16) Uani 1 1 d .
C16 C 0.6080(4) 0.0486(4) 0.4362(3) 0.088(2) Uani 1 1 d .
H16 H 0.6173 0.0314 0.3958 0.105 Uiso 1 1 calc R
C17 C 0.5448(4) 0.0771(4) 0.4488(4) 0.092(2) Uani 1 1 d .
H17 H 0.5111 0.0823 0.4162 0.111 Uiso 1 1 calc R
C18 C 0.5305(3) 0.0985(3) 0.5096(4) 0.0783(19) Uani 1 1 d .
H18 H 0.4870 0.1165 0.5187 0.094 Uiso 1 1 calc R
C19 C 0.5824(3) 0.0925(3) 0.5567(3) 0.0652(15) Uani 1 1 d .
C20 C 0.5709(3) 0.1020(3) 0.6259(3) 0.0696(16) Uani 1 1 d .
H20A H 0.5272 0.1284 0.6305 0.084 Uiso 1 1 calc R
H20B H 0.5686 0.0497 0.6453 0.084 Uiso 1 1 calc R
C21 C 0.6167(3) 0.2329(3) 0.6405(3) 0.0697(15) Uani 1 1 d .
H21A H 0.5733 0.2520 0.6547 0.084 Uiso 1 1 calc R
H21B H 0.6149 0.2366 0.5947 0.084 Uiso 1 1 calc R
C22 C 0.9231(3) 0.1375(4) 0.6921(3) 0.0724(16) Uani 1 1 d .
H22A H 0.9280 0.1445 0.7377 0.087 Uiso 1 1 calc R
H22B H 0.9664 0.1521 0.6749 0.087 Uiso 1 1 calc R
C23 C 0.9086(3) 0.0519(4) 0.6778(2) 0.0681(15) Uani 1 1 d .
C24 C 0.7342(4) -0.0866(4) 0.5594(5) 0.102(3) Uani 1 1 d .
H24A H 0.7711 -0.1227 0.5730 0.123 Uiso 1 1 calc R
H24B H 0.7076 -0.1122 0.5250 0.123 Uiso 1 1 calc R
C25 C 0.6891(3) -0.0739(4) 0.6133(3) 0.0727(16) Uani 1 1 d .
C26 C 0.6209(3) 0.1377(4) 0.7290(3) 0.0799(17) Uani 1 1 d .
H26A H 0.5941 0.0903 0.7364 0.096 Uiso 1 1 calc R
H26B H 0.5968 0.1829 0.7458 0.096 Uiso 1 1 calc R
C27 C 0.6897(3) 0.1300(4) 0.7641(3) 0.0738(16) Uani 1 1 d .
N1 N 0.7357(2) 0.2522(3) 0.6727(2) 0.0579(10) Uani 1 1 d .
N2 N 0.8686(2) 0.1917(3) 0.6658(2) 0.0613(11) Uani 1 1 d .
N3 N 0.8643(2) 0.1083(3) 0.5550(2) 0.0575(11) Uani 1 1 d .
N4 N 0.7649(2) -0.0118(3) 0.5352(2) 0.0692(12) Uani 1 1 d .
N5 N 0.6459(2) 0.0701(3) 0.5439(2) 0.0619(11) Uani 1 1 d .
N6 N 0.6257(2) 0.1487(3) 0.6592(2) 0.0621(11) Uani 1 1 d .
N7 N 0.9633(3) 0.0033(4) 0.6749(3) 0.0919(18) Uani 1 1 d .
N8 N 0.6381(3) -0.1276(4) 0.6188(4) 0.103(2) Uani 1 1 d .
N9 N 0.6931(3) 0.1471(5) 0.8260(3) 0.109(2) Uani 1 1 d .
O1 O 0.84871(19) 0.0254(2) 0.67138(17) 0.0683(10) Uani 1 1 d .
O2 O 0.6990(2) -0.0194(2) 0.6513(2) 0.0733(10) Uani 1 1 d .
O3 O 0.7408(2) 0.1049(2) 0.73859(18) 0.0721(11) Uani 1 1 d .
N1N N 0.7456(5) 0.2717(5) 0.5132(5) 0.058(2) Uiso 0.50 1 d P
O1N O 0.7355(5) 0.2180(7) 0.5421(5) 0.064(3) Uiso 0.50 1 d P
O2N O 0.7422(6) 0.3283(7) 0.5488(6) 0.120(4) Uiso 0.50 1 d P
O3N O 0.7399(5) 0.1997(6) 0.5306(5) 0.061(3) Uiso 0.50 1 d P
N2N N 0.8818(4) 0.1312(7) 0.8658(4) 0.115(3) Uani 1 1 d .
O4N O 0.8968(4) 0.0687(5) 0.8426(4) 0.150(3) Uani 1 1 d .
O5N O 0.9208(4) 0.1894(6) 0.8579(4) 0.156(3) Uani 1 1 d .
O6N O 0.8287(4) 0.1449(6) 0.8920(3) 0.159(3) Uani 1 1 d .
N3N N 0.9268(5) 0.2090(6) 1.1425(6) 0.133(3) Uani 1 1 d .
O7N O 0.8873(6) 0.1773(9) 1.1079(7) 0.290(9) Uani 1 1 d .
O8N O 0.9258(5) 0.2826(5) 1.1253(7) 0.259(7) Uani 1 1 d .
O9N O 0.9698(5) 0.1684(7) 1.1832(5) 0.190(4) Uani 1 1 d .
N4N N 1.0000 0.4236(6) 0.7500 0.084(2) Uani 1 2 d S
O10N O 0.9511(10) 0.4261(14) 0.7764(15) 0.162(10) Uani 0.50 1 d P
O11N O 0.9850(11) 0.3832(13) 0.7946(8) 0.149(7) Uani 0.50 1 d P
O12N O 0.9569(13) 0.4638(14) 0.7214(11) 0.213(10) Uani 0.50 1 d P
O1W O 0.6277(6) -0.2350(6) 0.5054(6) 0.232(5) Uani 1 1 d .

loop_
_atom_site_aniso_label
_atom_site_aniso_U_11
_atom_site_aniso_U_22
_atom_site_aniso_U_33
_atom_site_aniso_U_23
_atom_site_aniso_U_13
_atom_site_aniso_U_12
Pr1 0.04429(17) 0.05383(18) 0.04895(18) 0.00796(12) -0.00100(11) 0.00385(11)
C1 0.059(3) 0.062(3) 0.067(3) -0.002(3) -0.005(3) 0.011(3)
C2 0.072(4) 0.079(4) 0.093(5) -0.018(4) -0.007(3) 0.020(3)
C3 0.094(5) 0.074(4) 0.103(5) -0.030(4) -0.007(4) 0.017(4)
C4 0.082(4) 0.077(4) 0.091(5) -0.029(4) -0.013(4) 0.001(3)
C5 0.059(3) 0.078(4) 0.060(3) -0.009(3) -0.012(2) 0.006(3)
C6 0.062(3) 0.092(4) 0.081(4) -0.030(3) -0.020(3) 0.012(3)
C7 0.058(3) 0.066(4) 0.087(4) 0.004(3) -0.003(3) -0.010(3)
C8 0.053(3) 0.076(4) 0.062(3) 0.014(3) 0.001(2) -0.002(3)
C9 0.059(4) 0.090(5) 0.103(5) 0.021(4) 0.015(3) -0.002(3)
C10 0.072(4) 0.121(6) 0.087(5) 0.025(4) 0.030(4) 0.014(4)
C11 0.071(4) 0.110(5) 0.064(4) 0.001(4) 0.017(3) 0.017(4)
C12 0.053(3) 0.084(4) 0.055(3) 0.002(3) 0.003(2) 0.009(3)
C13 0.067(4) 0.084(4) 0.083(4) -0.027(3) 0.009(3) 0.005(3)
C14 0.078(4) 0.157(7) 0.065(4) -0.034(4) -0.007(3) 0.001(5)
C15 0.065(3) 0.080(4) 0.073(4) -0.002(3) -0.013(3) -0.014(3)
C16 0.083(5) 0.099(5) 0.079(4) -0.002(4) -0.019(3) -0.019(4)
C17 0.079(5) 0.078(4) 0.115(6) 0.015(4) -0.043(4) -0.021(4)
C18 0.058(3) 0.062(4) 0.112(6) 0.015(3) -0.019(3) -0.009(3)
C19 0.045(3) 0.053(3) 0.096(4) 0.013(3) -0.011(3) -0.006(2)
C20 0.046(3) 0.063(3) 0.100(5) 0.008(3) 0.003(3) 0.000(2)
C21 0.055(3) 0.066(4) 0.087(4) -0.001(3) -0.009(3) 0.012(3)
C22 0.055(3) 0.092(4) 0.068(4) -0.007(3) -0.014(3) 0.012(3)
C23 0.058(3) 0.095(4) 0.050(3) 0.009(3) -0.006(2) 0.027(3)
C24 0.076(5) 0.068(4) 0.162(8) -0.027(5) 0.011(5) -0.008(3)
C25 0.052(3) 0.067(4) 0.098(5) 0.022(4) -0.008(3) 0.005(3)
C26 0.065(4) 0.099(5) 0.077(4) 0.010(4) 0.016(3) 0.015(3)
C27 0.070(4) 0.087(4) 0.066(4) 0.016(3) 0.011(3) 0.014(3)
N1 0.054(2) 0.062(3) 0.056(2) -0.001(2) -0.0073(19) 0.009(2)
N2 0.051(2) 0.073(3) 0.058(2) -0.004(2) -0.0111(19) 0.007(2)
N3 0.049(2) 0.073(3) 0.050(2) 0.004(2) 0.0011(18) 0.000(2)
N4 0.056(3) 0.072(3) 0.079(3) -0.014(2) 0.001(2) 0.000(2)
N5 0.054(3) 0.063(3) 0.068(3) 0.002(2) -0.011(2) -0.003(2)
N6 0.047(2) 0.068(3) 0.071(3) 0.010(2) 0.002(2) 0.009(2)
N7 0.069(3) 0.118(5) 0.086(4) -0.017(3) -0.014(3) 0.039(3)
N8 0.071(4) 0.092(4) 0.143(6) 0.016(4) -0.012(4) -0.025(3)
N9 0.099(4) 0.159(6) 0.068(4) 0.001(4) 0.015(3) 0.034(4)
O1 0.060(2) 0.075(3) 0.069(2) 0.016(2) 0.0024(18) 0.0176(19)
O2 0.071(2) 0.059(2) 0.089(3) 0.016(2) 0.000(2) -0.004(2)
O3 0.067(2) 0.092(3) 0.058(2) 0.0148(19) 0.0081(18) 0.025(2)
N2N 0.079(5) 0.162(8) 0.103(5) 0.052(6) -0.014(4) 0.000(5)
O4N 0.154(7) 0.131(6) 0.160(7) 0.031(5) -0.028(5) 0.012(5)
O5N 0.098(5) 0.190(8) 0.180(7) 0.002(6) 0.005(5) 0.000(5)
O6N 0.095(5) 0.270(10) 0.112(5) 0.052(5) 0.009(4) 0.006(5)
N3N 0.098(6) 0.129(8) 0.178(9) -0.045(7) 0.056(6) -0.026(5)
O7N 0.177(10) 0.355(18) 0.340(17) -0.189(15) 0.027(10) -0.114(11)
O8N 0.202(9) 0.104(6) 0.49(2) -0.066(8) 0.231(12) -0.044(6)
O9N 0.153(8) 0.215(10) 0.202(9) 0.038(8) 0.012(6) -0.049(7)
N4N 0.064(6) 0.095(6) 0.090(7) 0.000 -0.009(5) 0.000
O10N 0.096(12) 0.161(18) 0.24(3) -0.068(18) 0.085(16) -0.030(11)
O11N 0.132(15) 0.22(2) 0.094(9) 0.046(12) 0.019(9) -0.002(13)
O12N 0.184(18) 0.26(2) 0.193(19) 0.057(18) -0.032(15) 0.094(18)
O1W 0.216(10) 0.152(8) 0.327(14) -0.036(8) 0.007(9) -0.048(7)

loop_
_atom_type_symbol
_atom_type_description
_atom_type_scat_dispersion_real
_atom_type_scat_dispersion_imag
_atom_type_scat_source
C C 0.0033 0.0016 'International Tables Vol C Tables 4.2.6.8 and 6.1.1.4'
H H 0.0000 0.0000 'International Tables Vol C Tables 4.2.6.8 and 6.1.1.4'
N N 0.0061 0.0033 'International Tables Vol C Tables 4.2.6.8 and 6.1.1.4'
O O 0.0106 0.0060 'International Tables Vol C Tables 4.2.6.8 and 6.1.1.4'
Pr Pr -0.2180 2.8214 'International Tables Vol C Tables 4.2.6.8 and 6.1.1.4'

loop_
_geom_angle_atom_site_label_1
_geom_angle_atom_site_label_2
_geom_angle_atom_site_label_3
_geom_angle
_geom_angle_site_symmetry_1
_geom_angle_site_symmetry_3
O3 Pr1 O2 72.62(15) . .
O3 Pr1 O1 73.99(12) . .
O2 Pr1 O1 76.74(13) . .
O3 Pr1 O3N 139.9(3) . .
O2 Pr1 O3N 132.9(2) . .
O1 Pr1 O3N 134.3(2) . .
O3 Pr1 O1N 130.9(3) . .
O2 Pr1 O1N 137.3(3) . .
O1 Pr1 O1N 138.1(2) . .
O3N Pr1 O1N 9.0(3) . .
O3 Pr1 N3 132.90(13) . .
O2 Pr1 N3 121.26(14) . .
O1 Pr1 N3 67.58(13) . .
O3N Pr1 N3 66.9(2) . .
O1N Pr1 N3 72.2(2) . .
O3 Pr1 N1 67.15(13) . .
O2 Pr1 N1 129.47(14) . .
O1 Pr1 N1 117.91(13) . .
O3N Pr1 N1 73.4(3) . .
O1N Pr1 N1 64.5(3) . .
N3 Pr1 N1 108.45(14) . .
O3 Pr1 N5 120.39(14) . .
O2 Pr1 N5 67.56(14) . .
O1 Pr1 N5 132.65(14) . .
O3N Pr1 N5 65.9(2) . .
O1N Pr1 N5 69.7(3) . .
N3 Pr1 N5 105.67(14) . .
N1 Pr1 N5 108.76(13) . .
O3 Pr1 N6 66.03(13) . .
O2 Pr1 N6 75.43(14) . .
O1 Pr1 N6 136.40(13) . .
O3N Pr1 N6 88.9(3) . .
O1N Pr1 N6 83.7(2) . .
N3 Pr1 N6 155.82(13) . .
N1 Pr1 N6 61.16(14) . .
N5 Pr1 N6 62.30(14) . .
O3 Pr1 N4 134.33(15) . .
O2 Pr1 N4 66.06(15) . .
O1 Pr1 N4 78.34(14) . .
O3N Pr1 N4 84.7(3) . .
O1N Pr1 N4 93.6(3) . .
N3 Pr1 N4 62.20(14) . .
N1 Pr1 N4 158.06(14) . .
N5 Pr1 N4 59.46(14) . .
N6 Pr1 N4 118.52(14) . .
O3 Pr1 N2 79.91(14) . .
O2 Pr1 N2 137.98(13) . .
O1 Pr1 N2 65.33(14) . .
O3N Pr1 N2 88.1(2) . .
O1N Pr1 N2 84.7(2) . .
N3 Pr1 N2 60.07(13) . .
N1 Pr1 N2 61.73(13) . .
N5 Pr1 N2 153.98(14) . .
N6 Pr1 N2 121.08(14) . .
N4 Pr1 N2 119.72(13) . .
N1 C1 C2 122.0(5) . .
N1 C1 C21 115.7(5) . .
C2 C1 C21 122.3(5) . .
C3 C2 C1 119.5(6) . .
C3 C2 H2 120.3 . .
C1 C2 H2 120.3 . .
C2 C3 C4 118.7(6) . .
C2 C3 H3 120.7 . .
C4 C3 H3 120.7 . .
C3 C4 C5 119.3(6) . .
C3 C4 H4 120.3 . .
C5 C4 H4 120.3 . .
N1 C5 C4 122.5(5) . .
N1 C5 C6 115.4(5) . .
C4 C5 C6 121.7(5) . .
N2 C6 C5 113.1(4) . .
N2 C6 H6A 109.0 . .
C5 C6 H6A 109.0 . .
N2 C6 H6B 109.0 . .
C5 C6 H6B 109.0 . .
H6A C6 H6B 107.8 . .
N2 C7 C8 111.6(5) . .
N2 C7 H7A 109.3 . .
C8 C7 H7A 109.3 . .
N2 C7 H7B 109.3 . .
C8 C7 H7B 109.3 . .
H7A C7 H7B 108.0 . .
N3 C8 C9 121.7(6) . .
N3 C8 C7 115.0(5) . .
C9 C8 C7 123.2(6) . .
C10 C9 C8 119.3(7) . .
C10 C9 H9 120.4 . .
C8 C9 H9 120.4 . .
C9 C10 C11 119.5(6) . .
C9 C10 H10 120.3 . .
C11 C10 H10 120.3 . .
C12 C11 C10 118.5(7) . .
C12 C11 H11 120.7 . .
C10 C11 H11 120.7 . .
N3 C12 C11 122.3(6) . .
N3 C12 C13 115.9(5) . .
C11 C12 C13 121.4(6) . .
N4 C13 C12 112.3(5) . .
N4 C13 H13A 109.1 . .
C12 C13 H13A 109.1 . .
N4 C13 H13B 109.1 . .
C12 C13 H13B 109.1 . .
H13A C13 H13B 107.9 . .
N4 C14 C15 112.8(5) . .
N4 C14 H14A 109.0 . .
C15 C14 H14A 109.0 . .
N4 C14 H14B 109.0 . .
C15 C14 H14B 109.0 . .
H14A C14 H14B 107.8 . .
N5 C15 C16 122.4(6) . .
N5 C15 C14 116.0(5) . .
C16 C15 C14 121.6(6) . .
C17 C16 C15 117.8(7) . .
C17 C16 H16 121.1 . .
C15 C16 H16 121.1 . .
C16 C17 C18 120.5(6) . .
C16 C17 H17 119.7 . .
C18 C17 H17 119.7 . .
C17 C18 C19 118.3(7) . .
C17 C18 H18 120.9 . .
C19 C18 H18 120.9 . .
N5 C19 C18 121.6(6) . .
N5 C19 C20 114.7(5) . .
C18 C19 C20 123.4(6) . .
N6 C20 C19 112.2(4) . .
N6 C20 H20A 109.2 . .
C19 C20 H20A 109.2 . .
N6 C20 H20B 109.2 . .
C19 C20 H20B 109.2 . .
H20A C20 H20B 107.9 . .
N6 C21 C1 113.0(4) . .
N6 C21 H21A 109.0 . .
C1 C21 H21A 109.0 . .
N6 C21 H21B 109.0 . .
C1 C21 H21B 109.0 . .
H21A C21 H21B 107.8 . .
N2 C22 C23 112.9(4) . .
N2 C22 H22A 109.0 . .
C23 C22 H22A 109.0 . .
N2 C22 H22B 109.0 . .
C23 C22 H22B 109.0 . .
H22A C22 H22B 107.8 . .
O1 C23 N7 121.3(6) . .
O1 C23 C22 122.0(5) . .
N7 C23 C22 116.7(6) . .
N4 C24 C25 114.0(5) . .
N4 C24 H24A 108.8 . .
C25 C24 H24A 108.8 . .
N4 C24 H24B 108.8 . .
C25 C24 H24B 108.8 . .
H24A C24 H24B 107.7 . .
O2 C25 N8 122.0(7) . .
O2 C25 C24 121.9(6) . .
N8 C25 C24 116.1(7) . .
N6 C26 C27 113.2(5) . .
N6 C26 H26A 108.9 . .
C27 C26 H26A 108.9 . .
N6 C26 H26B 108.9 . .
C27 C26 H26B 108.9 . .
H26A C26 H26B 107.7 . .
O3 C27 N9 120.3(6) . .
O3 C27 C26 122.3(6) . .
N9 C27 C26 117.3(6) . .
C1 N1 C5 117.9(5) . .
C1 N1 Pr1 119.1(3) . .
C5 N1 Pr1 122.7(3) . .
C6 N2 C7 109.0(5) . .
C6 N2 C22 109.7(4) . .
C7 N2 C22 109.6(5) . .
C6 N2 Pr1 112.7(3) . .
C7 N2 Pr1 105.5(3) . .
C22 N2 Pr1 110.3(3) . .
C12 N3 C8 118.6(5) . .
C12 N3 Pr1 121.7(3) . .
C8 N3 Pr1 119.5(4) . .
C14 N4 C13 107.9(5) . .
C14 N4 C24 111.9(6) . .
C13 N4 C24 109.5(5) . .
C14 N4 Pr1 108.7(4) . .
C13 N4 Pr1 110.6(3) . .
C24 N4 Pr1 108.2(4) . .
C15 N5 C19 119.1(5) . .
C15 N5 Pr1 118.9(3) . .
C19 N5 Pr1 120.4(4) . .
C20 N6 C21 108.0(4) . .
C20 N6 C26 108.8(5) . .
C21 N6 C26 111.6(5) . .
C20 N6 Pr1 112.6(3) . .
C21 N6 Pr1 106.3(3) . .
C26 N6 Pr1 109.5(3) . .
C23 O1 Pr1 122.0(4) . .
C25 O2 Pr1 123.4(4) . .
C27 O3 Pr1 124.3(4) . .
N1N N1N O3N 76.9(13) 7_656 7_656
N1N N1N O1N 75.2(13) 7_656 .
O3N N1N O1N 152.1(11) 7_656 .
N1N N1N O2N 172.5(17) 7_656 .
O3N N1N O2N 102.0(12) 7_656 .
O1N N1N O2N 105.7(12) . .
N1N N1N O1N 58.8(10) 7_656 7_656
O3N N1N O1N 18.1(8) 7_656 7_656
O1N N1N O1N 133.9(8) . 7_656
O2N N1N O1N 119.9(13) . 7_656
N1N N1N O3N 57.1(10) 7_656 .
O3N N1N O3N 134.0(8) 7_656 .
O1N N1N O3N 18.1(8) . .
O2N N1N O3N 123.6(13) . .
O1N N1N O3N 115.9(8) 7_656 .
N1N O1N N1N 46.1(8) . 7_656
N1N O1N Pr1 160.2(9) . .
N1N O1N Pr1 134.0(9) 7_656 .
N1N O2N O3N 36.5(6) . 7_656
N1N O3N N1N 46.0(8) 7_656 .
N1N O3N O2N 41.5(7) 7_656 7_656
N1N O3N O2N 87.2(9) . 7_656
N1N O3N Pr1 156.0(9) 7_656 .
N1N O3N Pr1 144.0(9) . .
O2N O3N Pr1 123.6(6) 7_656 .
O4N N2N O6N 125.5(11) . .
O4N N2N O5N 117.5(10) . .
O6N N2N O5N 116.7(11) . .
O7N N3N O8N 105.1(16) . .
O7N N3N O9N 122.5(14) . .
O8N N3N O9N 131.5(11) . .
O10N N4N O10N 176(3) 2_756 .
O10N N4N O11N 52.3(14) 2_756 2_756
O10N N4N O11N 130.8(14) . 2_756
O10N N4N O11N 130.8(14) 2_756 .
O10N N4N O11N 52.3(14) . .
O11N N4N O11N 112(2) 2_756 .
O10N N4N O12N 108.2(15) 2_756 .
O10N N4N O12N 69.3(15) . .
O11N N4N O12N 96.5(15) 2_756 .
O11N N4N O12N 120.5(14) . .
O10N N4N O12N 69.3(15) 2_756 2_756
O10N N4N O12N 108.2(15) . 2_756
O11N N4N O12N 120.5(14) 2_756 2_756
O11N N4N O12N 96.5(15) . 2_756
O12N N4N O12N 112(3) . 2_756
O11N O10N N4N 67.7(16) . .
O11N O10N O12N 125(3) . .
N4N O10N O12N 58.1(15) . .
O10N O11N N4N 60.0(17) . .
O10N O11N O12N 79(2) . 2_756
N4N O11N O12N 41.8(9) . 2_756
N4N O12N O10N 52.6(10) . .
N4N O12N O11N 41.7(9) . 2_756
O10N O12N O11N 84.0(14) . 2_756

loop_
_geom_bond_atom_site_label_1
_geom_bond_atom_site_label_2
_geom_bond_distance
_geom_bond_site_symmetry_2
Pr1 O3 2.423(4) .
Pr1 O2 2.427(4) .
Pr1 O1 2.441(3) .
Pr1 O3N 2.557(11) .
Pr1 O1N 2.594(11) .
Pr1 N3 2.686(4) .
Pr1 N1 2.689(4) .
Pr1 N5 2.711(4) .
Pr1 N6 2.739(4) .
Pr1 N4 2.755(5) .
Pr1 N2 2.759(4) .
C1 N1 1.343(6) .
C1 C2 1.382(8) .
C1 C21 1.493(8) .
C2 C3 1.376(10) .
C2 H2 0.9300 .
C3 C4 1.373(9) .
C3 H3 0.9300 .
C4 C5 1.375(8) .
C4 H4 0.9300 .
C5 N1 1.347(7) .
C5 C6 1.498(8) .
C6 N2 1.474(7) .
C6 H6A 0.9700 .
C6 H6B 0.9700 .
C7 N2 1.478(7) .
C7 C8 1.500(8) .
C7 H7A 0.9700 .
C7 H7B 0.9700 .
C8 N3 1.348(7) .
C8 C9 1.374(8) .
C9 C10 1.366(10) .
C9 H9 0.9300 .
C10 C11 1.379(10) .
C10 H10 0.9300 .
C11 C12 1.377(8) .
C11 H11 0.9300 .
C12 N3 1.336(7) .
C12 C13 1.496(9) .
C13 N4 1.489(7) .
C13 H13A 0.9700 .
C13 H13B 0.9700 .
C14 N4 1.463(8) .
C14 C15 1.513(9) .
C14 H14A 0.9700 .
C14 H14B 0.9700 .
C15 N5 1.330(7) .
C15 C16 1.390(8) .
C16 C17 1.363(10) .
C16 H16 0.9300 .
C17 C18 1.377(11) .
C17 H17 0.9300 .
C18 C19 1.384(8) .
C18 H18 0.9300 .
C19 N5 1.337(7) .
C19 C20 1.503(9) .
C20 N6 1.472(7) .
C20 H20A 0.9700 .
C20 H20B 0.9700 .
C21 N6 1.474(7) .
C21 H21A 0.9700 .
C21 H21B 0.9700 .
C22 N2 1.484(7) .
C22 C23 1.491(9) .
C22 H22A 0.9700 .
C22 H22B 0.9700 .
C23 O1 1.250(7) .
C23 N7 1.346(7) .
C24 N4 1.493(9) .
C24 C25 1.494(10) .
C24 H24A 0.9700 .
C24 H24B 0.9700 .
C25 O2 1.224(8) .
C25 N8 1.352(8) .
C26 N6 1.496(8) .
C26 C27 1.502(9) .
C26 H26A 0.9700 .
C26 H26B 0.9700 .
C27 O3 1.235(7) .
C27 N9 1.337(8) .
N1N N1N 0.937(15) 7_656
N1N O3N 1.094(11) 7_656
N1N O1N 1.113(11) .
N1N O2N 1.216(13) .
N1N O1N 1.258(16) 7_656
N1N O3N 1.269(16) .
O1N N1N 1.258(16) 7_656
O2N O3N 1.797(16) 7_656
O3N N1N 1.094(11) 7_656
O3N O2N 1.797(16) 7_656
N2N O4N 1.202(11) .
N2N O6N 1.225(10) .
N2N O5N 1.254(10) .
N3N O7N 1.161(12) .
N3N O8N 1.286(13) .
N3N O9N 1.352(12) .
N4N O10N 1.133(17) 2_756
N4N O10N 1.133(17) .
N4N O11N 1.211(18) 2_756
N4N O11N 1.211(18) .
N4N O12N 1.211(16) .
N4N O12N 1.211(16) 2_756
O10N O11N 1.04(3) .
O10N O12N 1.33(3) .
O11N O12N 1.81(3) 2_756
O12N O11N 1.81(3) 2_756

loop_
_geom_torsion_atom_site_label_1
_geom_torsion_atom_site_label_2
_geom_torsion_atom_site_label_3
_geom_torsion_atom_site_label_4
_geom_torsion
_geom_torsion_site_symmetry_1
_geom_torsion_site_symmetry_4
N1 C1 C2 C3 1.0(10) . .
C21 C1 C2 C3 -178.2(7) . .
C1 C2 C3 C4 -2.1(11) . .
C2 C3 C4 C5 0.6(11) . .
C3 C4 C5 N1 2.2(10) . .
C3 C4 C5 C6 -170.0(7) . .
N1 C5 C6 N2 39.4(8) . .
C4 C5 C6 N2 -147.8(6) . .
N2 C7 C8 N3 34.1(6) . .
N2 C7 C8 C9 -142.8(6) . .
N3 C8 C9 C10 1.1(10) . .
C7 C8 C9 C10 177.7(6) . .
C8 C9 C10 C11 -1.9(11) . .
C9 C10 C11 C12 -0.4(10) . .
C10 C11 C12 N3 3.8(9) . .
C10 C11 C12 C13 -168.8(6) . .
N3 C12 C13 N4 42.5(7) . .
C11 C12 C13 N4 -144.5(6) . .
N4 C14 C15 N5 21.9(9) . .
N4 C14 C15 C16 -157.6(6) . .
N5 C15 C16 C17 0.2(10) . .
C14 C15 C16 C17 179.7(7) . .
C15 C16 C17 C18 -3.5(10) . .
C16 C17 C18 C19 2.0(10) . .
C17 C18 C19 N5 3.0(8) . .
C17 C18 C19 C20 -170.6(6) . .
N5 C19 C20 N6 47.4(6) . .
C18 C19 C20 N6 -138.6(5) . .
N1 C1 C21 N6 34.4(7) . .
C2 C1 C21 N6 -146.3(6) . .
N2 C22 C23 O1 -30.2(8) . .
N2 C22 C23 N7 152.8(5) . .
N4 C24 C25 O2 -30.6(10) . .
N4 C24 C25 N8 151.6(6) . .
N6 C26 C27 O3 -26.1(9) . .
N6 C26 C27 N9 157.7(6) . .
C2 C1 N1 C5 1.7(8) . .
C21 C1 N1 C5 -179.1(5) . .
C2 C1 N1 Pr1 -173.1(5) . .
C21 C1 N1 Pr1 6.1(7) . .
C4 C5 N1 C1 -3.3(9) . .
C6 C5 N1 C1 169.4(5) . .
C4 C5 N1 Pr1 171.2(5) . .
C6 C5 N1 Pr1 -16.0(7) . .
O3 Pr1 N1 C1 -99.3(4) . .
O2 Pr1 N1 C1 -59.3(4) . .
O1 Pr1 N1 C1 -155.1(4) . .
O3N Pr1 N1 C1 73.1(5) . .
O1N Pr1 N1 C1 72.1(4) . .
N3 Pr1 N1 C1 131.1(4) . .
N5 Pr1 N1 C1 16.6(4) . .
N6 Pr1 N1 C1 -25.0(4) . .
N4 Pr1 N1 C1 70.2(6) . .
N2 Pr1 N1 C1 170.1(4) . .
O3 Pr1 N1 C5 86.2(4) . .
O2 Pr1 N1 C5 126.1(4) . .
O1 Pr1 N1 C5 30.4(5) . .
O3N Pr1 N1 C5 -101.4(5) . .
O1N Pr1 N1 C5 -102.4(5) . .
N3 Pr1 N1 C5 -43.4(4) . .
N5 Pr1 N1 C5 -157.9(4) . .
N6 Pr1 N1 C5 160.5(5) . .
N4 Pr1 N1 C5 -104.3(5) . .
N2 Pr1 N1 C5 -4.4(4) . .
C5 C6 N2 C7 74.4(6) . .
C5 C6 N2 C22 -165.6(6) . .
C5 C6 N2 Pr1 -42.4(7) . .
C8 C7 N2 C6 -178.0(4) . .
C8 C7 N2 C22 62.0(6) . .
C8 C7 N2 Pr1 -56.7(5) . .
C23 C22 N2 C6 136.8(5) . .
C23 C22 N2 C7 -103.5(6) . .
C23 C22 N2 Pr1 12.2(6) . .
O3 Pr1 N2 C6 -45.3(4) . .
O2 Pr1 N2 C6 -94.7(4) . .
O1 Pr1 N2 C6 -122.2(4) . .
O3N Pr1 N2 C6 96.2(4) . .
O1N Pr1 N2 C6 87.9(4) . .
N3 Pr1 N2 C6 160.5(4) . .
N1 Pr1 N2 C6 24.0(4) . .
N5 Pr1 N2 C6 98.4(5) . .
N6 Pr1 N2 C6 8.6(4) . .
N4 Pr1 N2 C6 179.0(4) . .
O3 Pr1 N2 C7 -164.2(3) . .
O2 Pr1 N2 C7 146.4(3) . .
O1 Pr1 N2 C7 118.9(3) . .
O3N Pr1 N2 C7 -22.7(4) . .
O1N Pr1 N2 C7 -31.0(4) . .
N3 Pr1 N2 C7 41.6(3) . .
N1 Pr1 N2 C7 -94.8(3) . .
N5 Pr1 N2 C7 -20.4(5) . .
N6 Pr1 N2 C7 -110.3(3) . .
N4 Pr1 N2 C7 60.1(4) . .
O3 Pr1 N2 C22 77.6(4) . .
O2 Pr1 N2 C22 28.2(4) . .
O1 Pr1 N2 C22 0.7(3) . .
O3N Pr1 N2 C22 -140.9(4) . .
O1N Pr1 N2 C22 -149.2(4) . .
N3 Pr1 N2 C22 -76.6(4) . .
N1 Pr1 N2 C22 147.0(4) . .
N5 Pr1 N2 C22 -138.7(4) . .
N6 Pr1 N2 C22 131.5(3) . .
N4 Pr1 N2 C22 -58.1(4) . .
C11 C12 N3 C8 -4.7(8) . .
C13 C12 N3 C8 168.3(5) . .
C11 C12 N3 Pr1 171.0(4) . .
C13 C12 N3 Pr1 -16.1(6) . .
C9 C8 N3 C12 2.2(8) . .
C7 C8 N3 C12 -174.7(5) . .
C9 C8 N3 Pr1 -173.6(4) . .
C7 C8 N3 Pr1 9.5(6) . .
O3 Pr1 N3 C12 119.9(4) . .
O2 Pr1 N3 C12 24.9(4) . .
O1 Pr1 N3 C12 82.2(4) . .
O3N Pr1 N3 C12 -102.4(5) . .
O1N Pr1 N3 C12 -110.1(5) . .
N1 Pr1 N3 C12 -164.5(4) . .
N5 Pr1 N3 C12 -48.0(4) . .
N6 Pr1 N3 C12 -104.4(5) . .
N4 Pr1 N3 C12 -6.1(4) . .
N2 Pr1 N3 C12 155.7(4) . .
O3 Pr1 N3 C8 -64.4(4) . .
O2 Pr1 N3 C8 -159.4(4) . .
O1 Pr1 N3 C8 -102.2(4) . .
O3N Pr1 N3 C8 73.2(4) . .
O1N Pr1 N3 C8 65.5(4) . .
N1 Pr1 N3 C8 11.2(4) . .
N5 Pr1 N3 C8 127.6(4) . .
N6 Pr1 N3 C8 71.3(5) . .
N4 Pr1 N3 C8 169.5(4) . .
N2 Pr1 N3 C8 -28.6(4) . .
C15 C14 N4 C13 -169.3(6) . .
C15 C14 N4 C24 70.2(8) . .
C15 C14 N4 Pr1 -49.3(7) . .
C12 C13 N4 C14 72.8(7) . .
C12 C13 N4 C24 -165.2(6) . .
C12 C13 N4 Pr1 -46.0(6) . .
C25 C24 N4 C14 -102.6(7) . .
C25 C24 N4 C13 137.8(6) . .
C25 C24 N4 Pr1 17.1(7) . .
O3 Pr1 N4 C14 144.1(4) . .
O2 Pr1 N4 C14 117.1(4) . .
O1 Pr1 N4 C14 -162.4(4) . .
O3N Pr1 N4 C14 -25.1(5) . .
O1N Pr1 N4 C14 -24.0(5) . .
N3 Pr1 N4 C14 -91.7(4) . .
N1 Pr1 N4 C14 -22.3(6) . .
N5 Pr1 N4 C14 40.0(4) . .
N6 Pr1 N4 C14 60.8(4) . .
N2 Pr1 N4 C14 -109.9(4) . .
O3 Pr1 N4 C13 -97.6(4) . .
O2 Pr1 N4 C13 -124.6(4) . .
O1 Pr1 N4 C13 -44.1(4) . .
O3N Pr1 N4 C13 93.2(5) . .
O1N Pr1 N4 C13 94.3(5) . .
N3 Pr1 N4 C13 26.5(4) . .
N1 Pr1 N4 C13 96.0(5) . .
N5 Pr1 N4 C13 158.3(5) . .
N6 Pr1 N4 C13 179.1(4) . .
N2 Pr1 N4 C13 8.4(4) . .
O3 Pr1 N4 C24 22.4(5) . .
O2 Pr1 N4 C24 -4.6(4) . .
O1 Pr1 N4 C24 75.9(4) . .
O3N Pr1 N4 C24 -146.8(5) . .
O1N Pr1 N4 C24 -145.7(5) . .
N3 Pr1 N4 C24 146.5(4) . .
N1 Pr1 N4 C24 -144.0(4) . .
N5 Pr1 N4 C24 -81.7(4) . .
N6 Pr1 N4 C24 -60.9(4) . .
N2 Pr1 N4 C24 128.4(4) . .
C16 C15 N5 C19 4.6(9) . .
C14 C15 N5 C19 -174.9(6) . .
C16 C15 N5 Pr1 -161.2(5) . .
C14 C15 N5 Pr1 19.2(7) . .
C18 C19 N5 C15 -6.2(8) . .
C20 C19 N5 C15 167.8(5) . .
C18 C19 N5 Pr1 159.4(4) . .
C20 C19 N5 Pr1 -26.5(6) . .
O3 Pr1 N5 C15 -158.9(4) . .
O2 Pr1 N5 C15 -107.0(5) . .
O1 Pr1 N5 C15 -62.8(5) . .
O3N Pr1 N5 C15 66.0(5) . .
O1N Pr1 N5 C15 74.7(5) . .
N3 Pr1 N5 C15 10.9(5) . .
N1 Pr1 N5 C15 127.2(4) . .
N6 Pr1 N5 C15 168.2(5) . .
N4 Pr1 N5 C15 -32.4(4) . .
N2 Pr1 N5 C15 63.5(6) . .
O3 Pr1 N5 C19 35.5(4) . .
O2 Pr1 N5 C19 87.4(4) . .
O1 Pr1 N5 C19 131.5(4) . .
O3N Pr1 N5 C19 -99.7(5) . .
O1N Pr1 N5 C19 -90.9(5) . .
N3 Pr1 N5 C19 -154.8(4) . .
N1 Pr1 N5 C19 -38.5(4) . .
N6 Pr1 N5 C19 2.6(4) . .
N4 Pr1 N5 C19 161.9(5) . .
N2 Pr1 N5 C19 -102.1(5) . .
C19 C20 N6 C21 73.2(6) . .
C19 C20 N6 C26 -165.4(5) . .
C19 C20 N6 Pr1 -43.8(5) . .
C1 C21 N6 C20 -175.2(5) . .
C1 C21 N6 C26 65.2(6) . .
C1 C21 N6 Pr1 -54.2(5) . .
C27 C26 N6 C20 140.2(6) . .
C27 C26 N6 C21 -100.7(6) . .
C27 C26 N6 Pr1 16.7(7) . .
O3 Pr1 N6 C20 -127.4(4) . .
O2 Pr1 N6 C20 -50.2(4) . .
O1 Pr1 N6 C20 -102.1(4) . .
O3N Pr1 N6 C20 84.9(4) . .
O1N Pr1 N6 C20 92.2(4) . .
N3 Pr1 N6 C20 86.7(5) . .
N1 Pr1 N6 C20 156.5(4) . .
N5 Pr1 N6 C20 21.8(3) . .
N4 Pr1 N6 C20 1.6(4) . .
N2 Pr1 N6 C20 172.1(3) . .
O3 Pr1 N6 C21 114.6(4) . .
O2 Pr1 N6 C21 -168.3(4) . .
O1 Pr1 N6 C21 139.8(3) . .
O3N Pr1 N6 C21 -33.2(4) . .
O1N Pr1 N6 C21 -25.9(4) . .
N3 Pr1 N6 C21 -31.4(6) . .
N1 Pr1 N6 C21 38.5(3) . .
N5 Pr1 N6 C21 -96.3(4) . .
N4 Pr1 N6 C21 -116.5(3) . .
N2 Pr1 N6 C21 54.0(4) . .
O3 Pr1 N6 C26 -6.2(4) . .
O2 Pr1 N6 C26 71.0(4) . .
O1 Pr1 N6 C26 19.0(5) . .
O3N Pr1 N6 C26 -153.9(5) . .
O1N Pr1 N6 C26 -146.6(5) . .
N3 Pr1 N6 C26 -152.2(4) . .
N1 Pr1 N6 C26 -82.3(4) . .
N5 Pr1 N6 C26 143.0(4) . .
N4 Pr1 N6 C26 122.8(4) . .
N2 Pr1 N6 C26 -66.7(4) . .
N7 C23 O1 Pr1 -149.3(4) . .
C22 C23 O1 Pr1 33.8(7) . .
O3 Pr1 O1 C23 -103.5(4) . .
O2 Pr1 O1 C23 -179.0(4) . .
O3N Pr1 O1 C23 42.7(6) . .
O1N Pr1 O1 C23 30.9(6) . .
N3 Pr1 O1 C23 48.7(4) . .
N1 Pr1 O1 C23 -51.1(4) . .
N5 Pr1 O1 C23 139.7(4) . .
N6 Pr1 O1 C23 -127.4(4) . .
N4 Pr1 O1 C23 113.2(4) . .
N2 Pr1 O1 C23 -17.5(4) . .
N8 C25 O2 Pr1 -154.4(5) . .
C24 C25 O2 Pr1 27.9(8) . .
O3 Pr1 O2 C25 -171.8(5) . .
O1 Pr1 O2 C25 -94.7(4) . .
O3N Pr1 O2 C25 44.8(6) . .
O1N Pr1 O2 C25 55.9(6) . .
N3 Pr1 O2 C25 -41.7(5) . .
N1 Pr1 O2 C25 149.9(4) . .
N5 Pr1 O2 C25 53.6(4) . .
N6 Pr1 O2 C25 119.2(5) . .
N4 Pr1 O2 C25 -11.7(4) . .
N2 Pr1 O2 C25 -120.2(4) . .
N9 C27 O3 Pr1 -162.4(5) . .
C26 C27 O3 Pr1 21.5(9) . .
O2 Pr1 O3 C27 -89.0(5) . .
O1 Pr1 O3 C27 -169.8(5) . .
O3N Pr1 O3 C27 48.4(7) . .
O1N Pr1 O3 C27 49.4(6) . .
N3 Pr1 O3 C27 154.2(5) . .
N1 Pr1 O3 C27 59.8(5) . .
N5 Pr1 O3 C27 -39.3(6) . .
N6 Pr1 O3 C27 -7.6(5) . .
N4 Pr1 O3 C27 -114.8(5) . .
N2 Pr1 O3 C27 123.2(5) . .
O3N N1N O1N N1N 1(2) 7_656 7_656
O2N N1N O1N N1N -172.3(17) . 7_656
O1N N1N O1N N1N 0.000(4) 7_656 7_656
O3N N1N O1N N1N -1(3) . 7_656
N1N N1N O1N Pr1 100(3) 7_656 .
O3N N1N O1N Pr1 101(4) 7_656 .
O2N N1N O1N Pr1 -72(3) . .
O1N N1N O1N Pr1 100(3) 7_656 .
O3N N1N O1N Pr1 98(4) . .
O3 Pr1 O1N N1N 82(3) . .
O2 Pr1 O1N N1N -167(3) . .
O1 Pr1 O1N N1N -33(3) . .
O3N Pr1 O1N N1N -102(4) . .
N3 Pr1 O1N N1N -50(3) . .
N1 Pr1 O1N N1N 71(3) . .
N5 Pr1 O1N N1N -165(3) . .
N6 Pr1 O1N N1N 132(3) . .
N4 Pr1 O1N N1N -110(3) . .
N2 Pr1 O1N N1N 10(3) . .
O3 Pr1 O1N N1N 162.1(9) . 7_656
O2 Pr1 O1N N1N -87.0(11) . 7_656
O1 Pr1 O1N N1N 47.3(12) . 7_656
O3N Pr1 O1N N1N -22(2) . 7_656
N3 Pr1 O1N N1N 30.1(10) . 7_656
N1 Pr1 O1N N1N 151.5(11) . 7_656
N5 Pr1 O1N N1N -84.7(11) . 7_656
N6 Pr1 O1N N1N -147.5(11) . 7_656
N4 Pr1 O1N N1N -29.2(11) . 7_656
N2 Pr1 O1N N1N 90.4(11) . 7_656
N1N N1N O2N O3N 81(15) 7_656 7_656
O1N N1N O2N O3N 176.9(16) . 7_656
O1N N1N O2N O3N 3.2(10) 7_656 7_656
O3N N1N O2N O3N 173.5(15) . 7_656
O3N N1N O3N N1N 0.000(5) 7_656 7_656
O1N N1N O3N N1N 178(3) . 7_656
O2N N1N O3N N1N -171(2) . 7_656
O1N N1N O3N N1N -0.5(10) 7_656 7_656
N1N N1N O3N O2N -5.0(11) 7_656 7_656
O3N N1N O3N O2N -5.0(11) 7_656 7_656
O1N N1N O3N O2N 173(3) . 7_656
O2N N1N O3N O2N -176.1(9) . 7_656
O1N N1N O3N O2N -5.5(12) 7_656 7_656
N1N N1N O3N Pr1 146.2(15) 7_656 .
O3N N1N O3N Pr1 146.2(15) 7_656 .
O1N N1N O3N Pr1 -35(2) . .
O2N N1N O3N Pr1 -25(2) . .
O1N N1N O3N Pr1 145.7(9) 7_656 .
O3 Pr1 O3N N1N 135(2) . 7_656
O2 Pr1 O3N N1N -107(2) . 7_656
O1 Pr1 O3N N1N 11(2) . 7_656
O1N Pr1 O3N N1N 130(4) . 7_656
N3 Pr1 O3N N1N 5(2) . 7_656
N1 Pr1 O3N N1N 124(2) . 7_656
N5 Pr1 O3N N1N -116(2) . 7_656
N6 Pr1 O3N N1N -176(2) . 7_656
N4 Pr1 O3N N1N -57(2) . 7_656
N2 Pr1 O3N N1N 63(2) . 7_656
O3 Pr1 O3N N1N 34.4(15) . .
O2 Pr1 O3N N1N 152.5(12) . .
O1 Pr1 O3N N1N -89.6(14) . .
O1N Pr1 O3N N1N 30(2) . .
N3 Pr1 O3N N1N -95.6(13) . .
N1 Pr1 O3N N1N 23.5(13) . .
N5 Pr1 O3N N1N 143.6(14) . .
N6 Pr1 O3N N1N 83.7(13) . .
N4 Pr1 O3N N1N -157.6(13) . .
N2 Pr1 O3N N1N -37.5(13) . .
O3 Pr1 O3N O2N 179.2(6) . 7_656
O2 Pr1 O3N O2N -62.7(8) . 7_656
O1 Pr1 O3N O2N 55.2(8) . 7_656
O1N Pr1 O3N O2N 174(3) . 7_656
N3 Pr1 O3N O2N 49.2(7) . 7_656
N1 Pr1 O3N O2N 168.3(8) . 7_656
N5 Pr1 O3N O2N -71.7(7) . 7_656
N6 Pr1 O3N O2N -131.6(7) . 7_656
N4 Pr1 O3N O2N -12.8(7) . 7_656
N2 Pr1 O3N O2N 107.3(7) . 7_656
O10N N4N O10N O11N -137.3(18) 2_756 .
O11N N4N O10N O11N 88(4) 2_756 .
O12N N4N O10N O11N 168(2) . .
O12N N4N O10N O11N -84(2) 2_756 .
O10N N4N O10N O12N 54.5(14) 2_756 .
O11N N4N O10N O12N -80(3) 2_756 .
O11N N4N O10N O12N -168(2) . .
O12N N4N O10N O12N 108(3) 2_756 .
O12N O10N O11N N4N 12(3) . .
N4N O10N O11N O12N 40.2(9) . 2_756
O12N O10N O11N O12N 52(3) . 2_756
O10N N4N O11N O10N 176(2) 2_756 .
O11N N4N O11N O10N -125(2) 2_756 .
O12N N4N O11N O10N -13(3) . .
O12N N4N O11N O10N 108(2) 2_756 .
O10N N4N O11N O12N 68(2) 2_756 2_756
O10N N4N O11N O12N -108(2) . 2_756
O11N N4N O11N O12N 126.7(14) 2_756 2_756
O12N N4N O11N O12N -121(3) . 2_756
O10N N4N O12N O10N -176(2) 2_756 .
O11N N4N O12N O10N 131.3(16) 2_756 .
O11N N4N O12N O10N 11(2) . .
O12N N4N O12N O10N -101.8(14) 2_756 .
O10N N4N O12N O11N 52.4(15) 2_756 2_756
O10N N4N O12N O11N -131.3(16) . 2_756
O11N N4N O12N O11N -120(2) . 2_756
O12N N4N O12N O11N 126.9(12) 2_756 2_756
O11N O10N O12N N4N -13(3) . .
O11N O10N O12N O11N 17(3) . 2_756
N4N O10N O12N O11N 30.2(10) . 2_756
